data_1512098
loop_
_publ_author_name
'Lin, Chi-Hui'
'Yang, Ding-Yah'

_publ_section_title
;
 Synthesis of coumarin/pyrrole-fused heterocycles and their photochemical
 and redox-switching properties.
;
_journal_issue 11
_journal_name_full 'Organic letters'
_journal_page_first 2802
_journal_page_last 2805
_journal_paper_doi 10.1021/ol401138q
_journal_volume 15
_journal_year 2013
_chemical_formula_moiety 'C25 H20 N2 O2'
_chemical_formula_sum 'C25 H20 N2 O2'
_chemical_formula_weight 380.43
_space_group_IT_number 2
_symmetry_cell_setting triclinic
_symmetry_Int_Tables_number 2
_symmetry_space_group_name_Hall '-P 1'
_symmetry_space_group_name_H-M 'P -1'
_atom_sites_solution_hydrogens geom
_atom_sites_solution_primary direct
_atom_sites_solution_secondary difmap
_audit_creation_method SHELXL-97
_cell_angle_alpha 111.348(7)
_cell_angle_beta 99.037(9)
_cell_angle_gamma 93.744(7)
_cell_formula_units_Z 4
_cell_length_a 8.8430(9)
_cell_length_b 13.5211(6)
_cell_length_c 18.1943(18)
_cell_measurement_reflns_used 3862
_cell_measurement_temperature 110(2)
_cell_measurement_theta_max 29.0111
_cell_measurement_theta_min 2.8376
_cell_volume 1983.2(3)
_computing_cell_refinement
; 
CrysAlis RED, Oxford Diffraction Ltd., 
Version 1.171.32.29 (release 10-06-2008 CrysAlis171 .NET) 
(compiled Jun 10 2008,16:49:55) 
;
_computing_data_collection
; 
CrysAlis CCD, Oxford Diffraction Ltd., 
Version 1.171.32.29 (release 10-06-2008 CrysAlis171 .NET) 
(compiled Jun 10 2008,16:49:55) 
;
_computing_data_reduction
; 
CrysAlis RED, Oxford Diffraction Ltd., 
Version 1.171.32.29 (release 10-06-2008 CrysAlis171 .NET) 
(compiled Jun 10 2008,16:49:55) 
;
_computing_molecular_graphics 'Bruker SHELXTL'
_computing_publication_material 'Bruker SHELXTL'
_computing_structure_refinement 'SHELXL-97 (Sheldrick, 2008)'
_computing_structure_solution 'SHELXS-97 (Sheldrick, 2008)'
_diffrn_ambient_temperature 110(2)
_diffrn_measured_fraction_theta_full 0.999
_diffrn_measured_fraction_theta_max 0.856
_diffrn_measurement_device_type 'CCD detector'
_diffrn_measurement_method '\w scans'
_diffrn_radiation_monochromator graphite
_diffrn_radiation_probe x-ray
_diffrn_radiation_type MoK\a
_diffrn_radiation_wavelength 0.71073
_diffrn_reflns_av_R_equivalents 0.0295
_diffrn_reflns_av_sigmaI/netI 0.0547
_diffrn_reflns_limit_h_max 10
_diffrn_reflns_limit_h_min -11
_diffrn_reflns_limit_k_max 18
_diffrn_reflns_limit_k_min -16
_diffrn_reflns_limit_l_max 24
_diffrn_reflns_limit_l_min -24
_diffrn_reflns_number 17881
_diffrn_reflns_theta_full 26.00
_diffrn_reflns_theta_max 29.08
_diffrn_reflns_theta_min 2.84
_diffrn_source 'fine-focus sealed tube'
_exptl_absorpt_coefficient_mu 0.082
_exptl_absorpt_correction_T_max 1.00000
_exptl_absorpt_correction_T_min 0.98618
_exptl_absorpt_correction_type multi-scan
_exptl_absorpt_process_details
; 
CrysAlisPro, Agilent Technologies, 
Version 1.171.35.19 (release 27-10-2011 CrysAlis171 .NET) 
(compiled Oct 27 2011,15:02:11) 
Empirical absorption correction using spherical harmonics, 
 implemented in SCALE3 ABSPACK scaling algorithm. 
;
_exptl_crystal_colour yellow
_exptl_crystal_density_diffrn 1.274
_exptl_crystal_density_method 'not measured'
_exptl_crystal_description parallelepiped
_exptl_crystal_F_000 800
_exptl_crystal_size_max 0.60
_exptl_crystal_size_mid 0.34
_exptl_crystal_size_min 0.17
_refine_diff_density_max 0.261
_refine_diff_density_min -0.238
_refine_diff_density_rms 0.047
_refine_ls_extinction_method none
_refine_ls_goodness_of_fit_ref 1.011
_refine_ls_hydrogen_treatment mixed
_refine_ls_matrix_type full
_refine_ls_number_parameters 579
_refine_ls_number_reflns 9074
_refine_ls_number_restraints 0
_refine_ls_restrained_S_all 1.011
_refine_ls_R_factor_all 0.0799
_refine_ls_R_factor_gt 0.0500
_refine_ls_shift/su_max 0.001
_refine_ls_shift/su_mean 0.000
_refine_ls_structure_factor_coef Fsqd
_refine_ls_weighting_details 'calc w=1/[\s^2^(Fo^2^)+(0.0460P)^2^+0.5043P] where P=(Fo^2^+2Fc^2^)/3'
_refine_ls_weighting_scheme calc
_refine_ls_wR_factor_gt 0.1028
_refine_ls_wR_factor_ref 0.1169
_reflns_number_gt 6504
_reflns_number_total 9074
_reflns_threshold_expression >2sigma(I)
_cod_data_source_file ol401138q_si_002.cif
_cod_data_source_block ch363
_cod_database_code 1512098

loop_
_symmetry_equiv_pos_as_xyz
'x, y, z'
'-x, -y, -z'

loop_
_atom_site_label
_atom_site_type_symbol
_atom_site_fract_x
_atom_site_fract_y
_atom_site_fract_z
_atom_site_U_iso_or_equiv
_atom_site_adp_type
_atom_site_occupancy
_atom_site_symmetry_multiplicity
_atom_site_calc_flag
_atom_site_refinement_flags
O1 O 0.76003(14) 0.63066(8) 0.42154(7) 0.0209(3) Uani 1 1 d .
O2 O 0.77717(15) 0.70240(9) 0.33176(7) 0.0257(3) Uani 1 1 d .
N1 N 0.64462(18) 0.49292(11) 0.61445(9) 0.0252(3) Uani 1 1 d .
N2 N 0.98817(16) 0.39007(10) 0.29887(8) 0.0182(3) Uani 1 1 d .
H2A H 1.018(2) 0.3271(15) 0.3085(12) 0.031(5) Uiso 1 1 d .
C1 C 0.77459(19) 0.54958(12) 0.45058(10) 0.0180(3) Uani 1 1 d .
C2 C 0.7097(2) 0.56289(12) 0.51731(10) 0.0200(4) Uani 1 1 d .
H2B H 0.6650 0.6260 0.5415 0.024 Uiso 1 1 calc R
C3 C 0.7102(2) 0.48273(13) 0.54893(10) 0.0209(4) Uani 1 1 d .
C4 C 0.7799(2) 0.39088(13) 0.51114(10) 0.0222(4) Uani 1 1 d .
H4B H 0.7798 0.3350 0.5311 0.027 Uiso 1 1 calc R
C5 C 0.8479(2) 0.38096(12) 0.44618(10) 0.0204(4) Uani 1 1 d .
H5A H 0.8967 0.3195 0.4232 0.024 Uiso 1 1 calc R
C6 C 0.84618(19) 0.46019(12) 0.41331(10) 0.0180(3) Uani 1 1 d .
C7 C 0.90926(19) 0.46141(12) 0.34564(10) 0.0173(3) Uani 1 1 d .
C8 C 0.89281(19) 0.54287(12) 0.31651(10) 0.0177(3) Uani 1 1 d .
C9 C 0.80995(19) 0.62879(12) 0.35313(10) 0.0187(3) Uani 1 1 d .
C10 C 0.96560(19) 0.51804(12) 0.24791(10) 0.0186(3) Uani 1 1 d .
C11 C 1.02413(19) 0.42304(12) 0.23885(10) 0.0184(3) Uani 1 1 d .
C12 C 0.5822(2) 0.59073(15) 0.65473(11) 0.0267(4) Uani 1 1 d .
H12A H 0.492(2) 0.6034(14) 0.6200(12) 0.027(5) Uiso 1 1 d .
H12B H 0.658(3) 0.6530(16) 0.6705(13) 0.037(6) Uiso 1 1 d .
H12C H 0.546(2) 0.5856(15) 0.7032(14) 0.041(6) Uiso 1 1 d .
C13 C 0.6237(3) 0.40253(16) 0.63828(13) 0.0293(4) Uani 1 1 d .
H13A H 0.723(2) 0.3816(14) 0.6593(13) 0.034(5) Uiso 1 1 d .
H13B H 0.566(2) 0.3387(16) 0.5923(13) 0.038(6) Uiso 1 1 d .
H13C H 0.561(3) 0.4201(15) 0.6799(14) 0.041(6) Uiso 1 1 d .
C14 C 0.9692(2) 0.57773(12) 0.19398(10) 0.0191(3) Uani 1 1 d .
C15 C 1.0403(2) 0.68285(13) 0.22165(11) 0.0214(4) Uani 1 1 d .
H15A H 1.0894 0.7178 0.2765 0.026 Uiso 1 1 calc R
C16 C 1.0406(2) 0.73738(14) 0.17012(12) 0.0268(4) Uani 1 1 d .
H16A H 1.0898 0.8092 0.1899 0.032 Uiso 1 1 calc R
C17 C 0.9696(2) 0.68752(15) 0.09008(12) 0.0292(4) Uani 1 1 d .
H17A H 0.9693 0.7251 0.0549 0.035 Uiso 1 1 calc R
C18 C 0.8986(2) 0.58235(14) 0.06129(11) 0.0287(4) Uani 1 1 d .
H18A H 0.8501 0.5476 0.0063 0.034 Uiso 1 1 calc R
C19 C 0.8986(2) 0.52811(13) 0.11284(11) 0.0245(4) Uani 1 1 d .
H19A H 0.8499 0.4562 0.0928 0.029 Uiso 1 1 calc R
C20 C 1.1133(2) 0.35990(12) 0.18081(10) 0.0196(3) Uani 1 1 d .
C21 C 1.2195(2) 0.40956(13) 0.15125(10) 0.0234(4) Uani 1 1 d .
H21A H 1.2336 0.4854 0.1683 0.028 Uiso 1 1 calc R
C22 C 1.3040(2) 0.34906(14) 0.09741(11) 0.0274(4) Uani 1 1 d .
H22A H 1.3762 0.3838 0.0781 0.033 Uiso 1 1 calc R
C23 C 1.2846(2) 0.23881(15) 0.07146(12) 0.0322(4) Uani 1 1 d .
H23A H 1.3418 0.1975 0.0339 0.039 Uiso 1 1 calc R
C24 C 1.1808(2) 0.18901(14) 0.10072(13) 0.0352(5) Uani 1 1 d .
H24A H 1.1679 0.1132 0.0836 0.042 Uiso 1 1 calc R
C25 C 1.0956(2) 0.24816(13) 0.15457(11) 0.0274(4) Uani 1 1 d .
H25A H 1.0244 0.2127 0.1739 0.033 Uiso 1 1 calc R
O3 O 1.18300(13) 0.14231(8) 0.41538(7) 0.0212(3) Uani 1 1 d .
O4 O 1.09010(14) 0.21244(9) 0.32823(7) 0.0251(3) Uani 1 1 d .
N3 N 1.43751(17) 0.02191(11) 0.61169(9) 0.0239(3) Uani 1 1 d .
N4 N 0.85247(16) -0.11694(10) 0.29818(8) 0.0177(3) Uani 1 1 d .
H4A H 0.831(2) -0.1797(15) 0.3109(12) 0.033(5) Uiso 1 1 d .
C26 C 1.18949(19) 0.06199(12) 0.44576(10) 0.0178(3) Uani 1 1 d .
C27 C 1.30458(19) 0.08195(12) 0.51196(10) 0.0193(3) Uani 1 1 d .
H27A H 1.3712 0.1480 0.5344 0.023 Uiso 1 1 calc R
C28 C 1.3232(2) 0.00470(13) 0.54610(10) 0.0201(4) Uani 1 1 d .
C29 C 1.2183(2) -0.09190(13) 0.51092(10) 0.0211(4) Uani 1 1 d .
H29A H 1.2282 -0.1457 0.5328 0.025 Uiso 1 1 calc R
C30 C 1.1023(2) -0.10892(12) 0.44559(10) 0.0196(4) Uani 1 1 d .
H30A H 1.0330 -0.1737 0.4241 0.024 Uiso 1 1 calc R
C31 C 1.08438(19) -0.03291(12) 0.41020(10) 0.0174(3) Uani 1 1 d .
C32 C 0.96983(19) -0.03852(12) 0.34321(10) 0.0170(3) Uani 1 1 d .
C33 C 0.96379(19) 0.04262(12) 0.31307(10) 0.0172(3) Uani 1 1 d .
C34 C 1.0766(2) 0.13613(12) 0.34895(10) 0.0189(3) Uani 1 1 d .
C35 C 0.83635(19) 0.01055(12) 0.24608(10) 0.0177(3) Uani 1 1 d .
C36 C 0.76879(19) -0.08897(12) 0.23865(10) 0.0176(3) Uani 1 1 d .
C37 C 1.5396(2) 0.12294(15) 0.64829(12) 0.0266(4) Uani 1 1 d .
H37A H 1.609(2) 0.1314(13) 0.6119(12) 0.026(5) Uiso 1 1 d .
H37B H 1.477(2) 0.1847(14) 0.6635(11) 0.025(5) Uiso 1 1 d .
H37C H 1.609(2) 0.1253(14) 0.6994(13) 0.036(5) Uiso 1 1 d .
C38 C 1.4727(2) -0.06571(16) 0.63707(12) 0.0282(4) Uani 1 1 d .
H38A H 1.490(2) -0.1319(14) 0.5896(12) 0.027(5) Uiso 1 1 d .
H38B H 1.390(2) -0.0872(15) 0.6612(12) 0.035(5) Uiso 1 1 d .
H38C H 1.570(3) -0.0434(15) 0.6773(14) 0.041(6) Uiso 1 1 d .
C39 C 0.78381(19) 0.06920(12) 0.19402(10) 0.0180(3) Uani 1 1 d .
C40 C 0.73618(19) 0.16996(12) 0.22577(10) 0.0204(4) Uani 1 1 d .
H40A H 0.7405 0.2029 0.2821 0.024 Uiso 1 1 calc R
C41 C 0.6824(2) 0.22284(13) 0.17622(11) 0.0253(4) Uani 1 1 d .
H41A H 0.6507 0.2915 0.1988 0.030 Uiso 1 1 calc R
C42 C 0.6751(2) 0.17600(14) 0.09440(11) 0.0288(4) Uani 1 1 d .
H42A H 0.6379 0.2120 0.0605 0.035 Uiso 1 1 calc R
C43 C 0.7223(2) 0.07593(14) 0.06198(11) 0.0291(4) Uani 1 1 d .
H43A H 0.7168 0.0432 0.0056 0.035 Uiso 1 1 calc R
C44 C 0.7774(2) 0.02317(13) 0.11121(10) 0.0236(4) Uani 1 1 d .
H44A H 0.8111 -0.0448 0.0884 0.028 Uiso 1 1 calc R
C45 C 0.6323(2) -0.16084(12) 0.18337(10) 0.0191(4) Uani 1 1 d .
C46 C 0.5049(2) -0.12083(13) 0.15297(10) 0.0225(4) Uani 1 1 d .
H46A H 0.5075 -0.0458 0.1668 0.027 Uiso 1 1 calc R
C47 C 0.3753(2) -0.18961(14) 0.10296(11) 0.0277(4) Uani 1 1 d .
H47A H 0.2896 -0.1614 0.0830 0.033 Uiso 1 1 calc R
C48 C 0.3703(2) -0.29896(15) 0.08205(12) 0.0324(4) Uani 1 1 d .
H48A H 0.2813 -0.3459 0.0478 0.039 Uiso 1 1 calc R
C49 C 0.4952(2) -0.34006(14) 0.11108(12) 0.0322(5) Uani 1 1 d .
H49A H 0.4920 -0.4153 0.0962 0.039 Uiso 1 1 calc R
C50 C 0.6254(2) -0.27191(13) 0.16180(11) 0.0247(4) Uani 1 1 d .
H50A H 0.7100 -0.3008 0.1819 0.030 Uiso 1 1 calc R

loop_
_atom_site_aniso_label
_atom_site_aniso_U_11
_atom_site_aniso_U_22
_atom_site_aniso_U_33
_atom_site_aniso_U_23
_atom_site_aniso_U_13
_atom_site_aniso_U_12
O1 0.0287(7) 0.0171(5) 0.0190(6) 0.0077(5) 0.0079(5) 0.0037(5)
O2 0.0340(8) 0.0206(6) 0.0281(7) 0.0130(5) 0.0111(6) 0.0068(5)
N1 0.0285(9) 0.0298(8) 0.0215(8) 0.0138(6) 0.0068(7) 0.0027(6)
N2 0.0217(8) 0.0165(7) 0.0176(7) 0.0080(5) 0.0032(6) 0.0029(6)
C1 0.0183(9) 0.0174(8) 0.0167(8) 0.0070(6) -0.0009(7) -0.0024(6)
C2 0.0206(9) 0.0198(8) 0.0163(9) 0.0046(6) 0.0008(7) -0.0001(7)
C3 0.0196(9) 0.0256(8) 0.0146(9) 0.0069(7) -0.0012(7) -0.0033(7)
C4 0.0248(10) 0.0216(8) 0.0206(9) 0.0113(7) -0.0008(7) -0.0016(7)
C5 0.0223(9) 0.0186(8) 0.0181(9) 0.0069(6) -0.0008(7) 0.0009(7)
C6 0.0178(9) 0.0182(8) 0.0144(8) 0.0046(6) -0.0013(7) -0.0021(6)
C7 0.0184(9) 0.0153(7) 0.0148(8) 0.0039(6) -0.0011(7) -0.0010(6)
C8 0.0195(9) 0.0163(7) 0.0146(8) 0.0047(6) -0.0004(7) -0.0006(6)
C9 0.0207(9) 0.0177(8) 0.0176(9) 0.0080(6) 0.0018(7) -0.0019(6)
C10 0.0216(9) 0.0175(8) 0.0155(8) 0.0068(6) -0.0003(7) -0.0001(6)
C11 0.0205(9) 0.0178(8) 0.0155(8) 0.0070(6) -0.0001(7) -0.0010(6)
C12 0.0285(11) 0.0335(10) 0.0179(10) 0.0098(8) 0.0047(8) 0.0007(8)
C13 0.0299(11) 0.0375(11) 0.0257(11) 0.0189(9) 0.0046(9) 0.0002(9)
C14 0.0222(9) 0.0197(8) 0.0182(9) 0.0088(6) 0.0061(7) 0.0076(7)
C15 0.0218(9) 0.0223(8) 0.0218(9) 0.0095(7) 0.0053(7) 0.0048(7)
C16 0.0275(10) 0.0259(9) 0.0338(11) 0.0167(8) 0.0114(9) 0.0059(8)
C17 0.0341(11) 0.0377(10) 0.0286(11) 0.0230(9) 0.0135(9) 0.0138(9)
C18 0.0359(12) 0.0351(10) 0.0182(10) 0.0123(8) 0.0055(8) 0.0131(8)
C19 0.0308(11) 0.0224(8) 0.0196(9) 0.0072(7) 0.0037(8) 0.0064(7)
C20 0.0209(9) 0.0220(8) 0.0152(9) 0.0071(6) 0.0001(7) 0.0056(7)
C21 0.0271(10) 0.0243(8) 0.0203(9) 0.0108(7) 0.0026(8) 0.0045(7)
C22 0.0243(10) 0.0373(10) 0.0213(10) 0.0116(8) 0.0051(8) 0.0048(8)
C23 0.0282(11) 0.0366(10) 0.0249(11) 0.0019(8) 0.0072(9) 0.0098(8)
C24 0.0361(12) 0.0232(9) 0.0402(12) 0.0030(8) 0.0105(10) 0.0070(8)
C25 0.0270(10) 0.0227(9) 0.0299(11) 0.0065(7) 0.0069(8) 0.0031(7)
O3 0.0240(7) 0.0174(5) 0.0204(6) 0.0083(5) -0.0022(5) 0.0004(5)
O4 0.0289(7) 0.0182(6) 0.0286(7) 0.0123(5) -0.0006(6) 0.0010(5)
N3 0.0218(8) 0.0316(8) 0.0205(8) 0.0136(6) 0.0009(6) 0.0041(6)
N4 0.0203(8) 0.0152(6) 0.0183(7) 0.0080(5) 0.0025(6) 0.0012(5)
C26 0.0214(9) 0.0176(8) 0.0167(9) 0.0076(6) 0.0057(7) 0.0071(6)
C27 0.0186(9) 0.0210(8) 0.0172(9) 0.0058(6) 0.0040(7) 0.0024(7)
C28 0.0194(9) 0.0271(9) 0.0157(9) 0.0084(7) 0.0068(7) 0.0077(7)
C29 0.0241(10) 0.0232(8) 0.0213(9) 0.0123(7) 0.0082(8) 0.0077(7)
C30 0.0206(9) 0.0193(8) 0.0194(9) 0.0067(7) 0.0064(7) 0.0031(7)
C31 0.0172(9) 0.0193(8) 0.0157(8) 0.0055(6) 0.0054(7) 0.0046(6)
C32 0.0189(9) 0.0170(7) 0.0146(8) 0.0044(6) 0.0054(7) 0.0032(6)
C33 0.0199(9) 0.0153(7) 0.0154(8) 0.0050(6) 0.0024(7) 0.0025(6)
C34 0.0210(9) 0.0174(8) 0.0179(9) 0.0061(6) 0.0030(7) 0.0049(7)
C35 0.0212(9) 0.0178(8) 0.0147(8) 0.0059(6) 0.0048(7) 0.0048(6)
C36 0.0192(9) 0.0165(8) 0.0173(9) 0.0067(6) 0.0034(7) 0.0038(6)
C37 0.0229(10) 0.0382(11) 0.0179(10) 0.0116(8) 0.0004(8) 0.0018(8)
C38 0.0267(11) 0.0407(11) 0.0238(11) 0.0190(9) 0.0046(9) 0.0102(9)
C39 0.0166(9) 0.0182(8) 0.0196(9) 0.0088(6) 0.0016(7) -0.0005(6)
C40 0.0214(9) 0.0206(8) 0.0192(9) 0.0080(7) 0.0034(7) 0.0016(7)
C41 0.0274(10) 0.0238(9) 0.0289(10) 0.0136(7) 0.0066(8) 0.0090(7)
C42 0.0309(11) 0.0355(10) 0.0266(10) 0.0199(8) 0.0028(8) 0.0080(8)
C43 0.0383(12) 0.0323(10) 0.0181(10) 0.0118(8) 0.0039(8) 0.0055(8)
C44 0.0289(10) 0.0209(8) 0.0196(9) 0.0062(7) 0.0043(8) 0.0041(7)
C45 0.0205(9) 0.0223(8) 0.0146(8) 0.0077(6) 0.0031(7) -0.0005(7)
C46 0.0246(10) 0.0257(9) 0.0186(9) 0.0111(7) 0.0029(7) 0.0014(7)
C47 0.0226(10) 0.0386(10) 0.0222(10) 0.0145(8) -0.0005(8) 0.0004(8)
C48 0.0280(11) 0.0364(10) 0.0240(10) 0.0065(8) -0.0015(8) -0.0095(8)
C49 0.0344(12) 0.0224(9) 0.0329(11) 0.0046(8) 0.0045(9) -0.0043(8)
C50 0.0253(10) 0.0219(8) 0.0255(10) 0.0080(7) 0.0037(8) 0.0021(7)

loop_
_atom_type_symbol
_atom_type_description
_atom_type_scat_dispersion_real
_atom_type_scat_dispersion_imag
_atom_type_scat_source
C C 0.0033 0.0016 'International Tables Vol C Tables 4.2.6.8 and 6.1.1.4'
H H 0.0000 0.0000 'International Tables Vol C Tables 4.2.6.8 and 6.1.1.4'
N N 0.0061 0.0033 'International Tables Vol C Tables 4.2.6.8 and 6.1.1.4'
O O 0.0106 0.0060 'International Tables Vol C Tables 4.2.6.8 and 6.1.1.4'

loop_
_geom_angle_atom_site_label_1
_geom_angle_atom_site_label_2
_geom_angle_atom_site_label_3
_geom_angle
C9 O1 C1 123.23(12)
C3 N1 C13 120.00(15)
C3 N1 C12 119.80(14)
C13 N1 C12 119.91(15)
C7 N2 C11 109.86(13)
C7 N2 H2A 123.5(11)
C11 N2 H2A 126.6(11)
C2 C1 O1 114.75(14)
C2 C1 C6 123.24(15)
O1 C1 C6 121.99(14)
C1 C2 C3 119.51(15)
C1 C2 H2B 120.2
C3 C2 H2B 120.2
N1 C3 C2 120.87(15)
N1 C3 C4 121.14(15)
C2 C3 C4 117.99(15)
C5 C4 C3 121.39(15)
C5 C4 H4B 119.3
C3 C4 H4B 119.3
C4 C5 C6 121.08(15)
C4 C5 H5A 119.5
C6 C5 H5A 119.5
C1 C6 C5 116.76(15)
C1 C6 C7 115.23(14)
C5 C6 C7 128.02(15)
N2 C7 C8 107.95(14)
N2 C7 C6 129.79(14)
C8 C7 C6 122.25(14)
C7 C8 C9 120.54(15)
C7 C8 C10 107.76(14)
C9 C8 C10 131.66(15)
O2 C9 O1 115.16(14)
O2 C9 C8 128.40(15)
O1 C9 C8 116.44(13)
C11 C10 C8 106.12(14)
C11 C10 C14 126.36(15)
C8 C10 C14 127.42(14)
C10 C11 N2 108.31(14)
C10 C11 C20 131.17(15)
N2 C11 C20 120.51(14)
N1 C12 H12A 113.3(11)
N1 C12 H12B 111.5(12)
H12A C12 H12B 105.3(16)
N1 C12 H12C 108.4(11)
H12A C12 H12C 107.7(16)
H12B C12 H12C 110.4(17)
N1 C13 H13A 113.7(11)
N1 C13 H13B 110.7(12)
H13A C13 H13B 107.8(16)
N1 C13 H13C 108.9(12)
H13A C13 H13C 108.6(17)
H13B C13 H13C 106.9(17)
C15 C14 C19 118.32(15)
C15 C14 C10 121.98(15)
C19 C14 C10 119.70(14)
C16 C15 C14 120.86(17)
C16 C15 H15A 119.6
C14 C15 H15A 119.6
C15 C16 C17 120.21(16)
C15 C16 H16A 119.9
C17 C16 H16A 119.9
C16 C17 C18 119.72(16)
C16 C17 H17A 120.1
C18 C17 H17A 120.1
C19 C18 C17 119.94(17)
C19 C18 H18A 120.0
C17 C18 H18A 120.0
C18 C19 C14 120.94(16)
C18 C19 H19A 119.5
C14 C19 H19A 119.5
C21 C20 C25 118.25(16)
C21 C20 C11 121.22(14)
C25 C20 C11 120.52(15)
C22 C21 C20 120.52(16)
C22 C21 H21A 119.7
C20 C21 H21A 119.7
C23 C22 C21 120.67(17)
C23 C22 H22A 119.7
C21 C22 H22A 119.7
C22 C23 C24 119.26(17)
C22 C23 H23A 120.4
C24 C23 H23A 120.4
C25 C24 C23 120.83(17)
C25 C24 H24A 119.6
C23 C24 H24A 119.6
C24 C25 C20 120.45(17)
C24 C25 H25A 119.8
C20 C25 H25A 119.8
C34 O3 C26 123.77(12)
C28 N3 C37 119.94(14)
C28 N3 C38 120.27(15)
C37 N3 C38 119.10(16)
C32 N4 C36 110.20(13)
C32 N4 H4A 121.5(12)
C36 N4 H4A 128.2(12)
C27 C26 O3 115.55(14)
C27 C26 C31 123.26(14)
O3 C26 C31 121.19(15)
C26 C27 C28 120.01(15)
C26 C27 H27A 120.0
C28 C27 H27A 120.0
N3 C28 C27 121.36(15)
N3 C28 C29 121.06(15)
C27 C28 C29 117.58(16)
C30 C29 C28 121.19(15)
C30 C29 H29A 119.4
C28 C29 H29A 119.4
C29 C30 C31 121.65(15)
C29 C30 H30A 119.2
C31 C30 H30A 119.2
C30 C31 C26 116.30(15)
C30 C31 C32 128.12(15)
C26 C31 C32 115.56(14)
N4 C32 C33 107.55(14)
N4 C32 C31 129.51(14)
C33 C32 C31 122.93(14)
C32 C33 C34 119.79(15)
C32 C33 C35 108.19(13)
C34 C33 C35 132.01(14)
O4 C34 O3 115.54(14)
O4 C34 C33 127.79(16)
O3 C34 C33 116.66(13)
C36 C35 C33 105.99(14)
C36 C35 C39 125.54(15)
C33 C35 C39 128.48(14)
C35 C36 N4 108.07(14)
C35 C36 C45 131.78(15)
N4 C36 C45 120.14(13)
N3 C37 H37A 111.8(10)
N3 C37 H37B 110.0(10)
H37A C37 H37B 110.3(14)
N3 C37 H37C 109.5(10)
H37A C37 H37C 106.9(16)
H37B C37 H37C 108.1(15)
N3 C38 H38A 111.3(10)
N3 C38 H38B 112.0(12)
H38A C38 H38B 108.7(15)
N3 C38 H38C 109.4(11)
H38A C38 H38C 106.7(16)
H38B C38 H38C 108.5(17)
C40 C39 C44 118.32(15)
C40 C39 C35 121.30(15)
C44 C39 C35 120.37(14)
C41 C40 C39 120.93(16)
C41 C40 H40A 119.5
C39 C40 H40A 119.5
C42 C41 C40 120.20(16)
C42 C41 H41A 119.9
C40 C41 H41A 119.9
C41 C42 C43 119.53(16)
C41 C42 H42A 120.2
C43 C42 H42A 120.2
C44 C43 C42 120.56(17)
C44 C43 H43A 119.7
C42 C43 H43A 119.7
C43 C44 C39 120.46(16)
C43 C44 H44A 119.8
C39 C44 H44A 119.8
C50 C45 C46 118.36(16)
C50 C45 C36 120.06(15)
C46 C45 C36 121.55(14)
C47 C46 C45 120.74(16)
C47 C46 H46A 119.6
C45 C46 H46A 119.6
C46 C47 C48 120.23(18)
C46 C47 H47A 119.9
C48 C47 H47A 119.9
C47 C48 C49 119.89(18)
C47 C48 H48A 120.1
C49 C48 H48A 120.1
C48 C49 C50 120.45(17)
C48 C49 H49A 119.8
C50 C49 H49A 119.8
C49 C50 C45 120.33(17)
C49 C50 H50A 119.8
C45 C50 H50A 119.8

loop_
_geom_bond_atom_site_label_1
_geom_bond_atom_site_label_2
_geom_bond_distance
O1 C9 1.3770(19)
O1 C1 1.3843(18)
O2 C9 1.2286(19)
N1 C3 1.372(2)
N1 C13 1.448(2)
N1 C12 1.452(2)
N2 C7 1.348(2)
N2 C11 1.392(2)
N2 H2A 0.974(19)
C1 C2 1.382(2)
C1 C6 1.400(2)
C2 C3 1.400(2)
C2 H2B 0.9500
C3 C4 1.417(2)
C4 C5 1.376(2)
C4 H4B 0.9500
C5 C6 1.404(2)
C5 H5A 0.9500
C6 C7 1.434(2)
C7 C8 1.392(2)
C8 C9 1.425(2)
C8 C10 1.435(2)
C10 C11 1.380(2)
C10 C14 1.483(2)
C11 C20 1.469(2)
C12 H12A 1.00(2)
C12 H12B 0.96(2)
C12 H12C 1.01(2)
C13 H13A 1.00(2)
C13 H13B 0.99(2)
C13 H13C 0.97(2)
C14 C15 1.390(2)
C14 C19 1.398(2)
C15 C16 1.388(2)
C15 H15A 0.9500
C16 C17 1.383(3)
C16 H16A 0.9500
C17 C18 1.389(3)
C17 H17A 0.9500
C18 C19 1.385(2)
C18 H18A 0.9500
C19 H19A 0.9500
C20 C21 1.401(2)
C20 C25 1.398(2)
C21 C22 1.384(2)
C21 H21A 0.9500
C22 C23 1.380(3)
C22 H22A 0.9500
C23 C24 1.383(3)
C23 H23A 0.9500
C24 C25 1.381(3)
C24 H24A 0.9500
C25 H25A 0.9500
O3 C34 1.383(2)
O3 C26 1.3869(18)
O4 C34 1.2256(18)
N3 C28 1.374(2)
N3 C37 1.453(2)
N3 C38 1.454(2)
N4 C32 1.353(2)
N4 C36 1.395(2)
N4 H4A 0.972(19)
C26 C27 1.379(2)
C26 C31 1.407(2)
C27 C28 1.402(2)
C27 H27A 0.9500
C28 C29 1.422(2)
C29 C30 1.380(2)
C29 H29A 0.9500
C30 C31 1.403(2)
C30 H30A 0.9500
C31 C32 1.433(2)
C32 C33 1.394(2)
C33 C34 1.432(2)
C33 C35 1.436(2)
C35 C36 1.387(2)
C35 C39 1.483(2)
C36 C45 1.472(2)
C37 H37A 0.999(19)
C37 H37B 1.011(19)
C37 H37C 1.02(2)
C38 H38A 1.032(19)
C38 H38B 0.99(2)
C38 H38C 0.99(2)
C39 C40 1.395(2)
C39 C44 1.395(2)
C40 C41 1.389(2)
C40 H40A 0.9500
C41 C42 1.378(3)
C41 H41A 0.9500
C42 C43 1.387(2)
C42 H42A 0.9500
C43 C44 1.387(2)
C43 H43A 0.9500
C44 H44A 0.9500
C45 C50 1.402(2)
C45 C46 1.403(2)
C46 C47 1.387(2)
C46 H46A 0.9500
C47 C48 1.382(3)
C47 H47A 0.9500
C48 C49 1.385(3)
C48 H48A 0.9500
C49 C50 1.391(3)
C49 H49A 0.9500
C50 H50A 0.9500
